data_2216133
loop_
_publ_author_name
'Burford, Richard'
'Garon, Christian N.'
'Fontaine, Fr\'ed\'eric-Georges'
'Westcott, Stephen A.'

_publ_section_title
;
 Chloridobis(\h^5^-cyclopentadienyl)(4-methoxyphenethyl)zirconium(IV)
;
_journal_coeditor_code SJ2378
_journal_issue 11
_journal_name_full 'Acta Crystallographica Section E'
_journal_page_first m2790
_journal_page_last m2790
_journal_paper_doi 10.1107/S1600536807050775
_journal_volume 63
_journal_year 2007
_chemical_formula_iupac '[Zr (C5 H5)2 (C9 H11 O) Cl]'
_chemical_formula_moiety 'C19 H21 Cl O Zr'
_chemical_formula_sum 'C19 H21 Cl O Zr'
_chemical_formula_weight 392.03
_chemical_name_systematic
;
Chloridobis(\h^5^-cyclopentadienyl)(4-methoxyphenethyl)zirconium(IV)
;
_space_group_IT_number 14
_symmetry_cell_setting monoclinic
_symmetry_space_group_name_Hall '-P 2yn'
_symmetry_space_group_name_H-M 'P 1 21/n 1'
_atom_sites_solution_hydrogens geom
_atom_sites_solution_primary direct
_atom_sites_solution_secondary difmap
_audit_creation_method SHELXL-97
_cell_angle_alpha 90.00
_cell_angle_beta 93.1980(10)
_cell_angle_gamma 90.00
_cell_formula_units_Z 4
_cell_length_a 6.8095(7)
_cell_length_b 12.3823(12)
_cell_length_c 20.645(2)
_cell_measurement_reflns_used 7049
_cell_measurement_temperature 173(2)
_cell_measurement_theta_max 28.13
_cell_measurement_theta_min 2.57
_cell_volume 1738.0(3)
_computing_cell_refinement 'APEX2 (Bruker, 2005)'
_computing_data_collection 'APEX2 (Bruker, 2005)'
_computing_data_reduction 'SAINT (Bruker, 2003)'
_computing_molecular_graphics 'SHELXTL (Bruker, 2001)'
_computing_publication_material 'SHELXTL (Bruker, 2001)'
_computing_structure_refinement 'SHELXL97 (Sheldrick, 1997)'
_computing_structure_solution 'SHELXS97 (Sheldrick, 1997)'
_diffrn_ambient_temperature 173(2)
_diffrn_measured_fraction_theta_full 0.992
_diffrn_measured_fraction_theta_max 0.992
_diffrn_measurement_device_type 'Bruker SMART APEXII CCD'
_diffrn_measurement_method \w
_diffrn_radiation_monochromator graphite
_diffrn_radiation_source 'fine-focus sealed tube'
_diffrn_radiation_type MoK\a
_diffrn_radiation_wavelength 0.71073
_diffrn_reflns_av_R_equivalents 0.0236
_diffrn_reflns_av_sigmaI/netI 0.0169
_diffrn_reflns_limit_h_max 8
_diffrn_reflns_limit_h_min -8
_diffrn_reflns_limit_k_max 16
_diffrn_reflns_limit_k_min -16
_diffrn_reflns_limit_l_max 27
_diffrn_reflns_limit_l_min -27
_diffrn_reflns_number 21010
_diffrn_reflns_theta_full 28.15
_diffrn_reflns_theta_max 28.15
_diffrn_reflns_theta_min 1.92
_diffrn_standards_number 0
_exptl_absorpt_coefficient_mu 0.785
_exptl_absorpt_correction_T_max 0.977
_exptl_absorpt_correction_T_min 0.879
_exptl_absorpt_correction_type multi-scan
_exptl_absorpt_process_details '(SADABS; Sheldrick, 2004)'
_exptl_crystal_colour orange
_exptl_crystal_density_diffrn 1.498
_exptl_crystal_density_method 'not measured'
_exptl_crystal_description Block
_exptl_crystal_F_000 800
_exptl_crystal_size_max 0.04
_exptl_crystal_size_mid 0.03
_exptl_crystal_size_min 0.03
_refine_diff_density_max 0.428
_refine_diff_density_min -0.344
_refine_ls_extinction_method none
_refine_ls_goodness_of_fit_ref 1.060
_refine_ls_hydrogen_treatment constr
_refine_ls_matrix_type full
_refine_ls_number_parameters 273
_refine_ls_number_reflns 4215
_refine_ls_number_restraints 32
_refine_ls_restrained_S_all 1.064
_refine_ls_R_factor_all 0.0242
_refine_ls_R_factor_gt 0.0223
_refine_ls_shift/su_max 0.001
_refine_ls_shift/su_mean 0.000
_refine_ls_structure_factor_coef Fsqd
_refine_ls_weighting_details 'calc w=1/[\s^2^(Fo^2^)+(0.027P)^2^+0.7941P] where P=(Fo^2^+2Fc^2^)/3'
_refine_ls_weighting_scheme calc
_refine_ls_wR_factor_gt 0.0576
_refine_ls_wR_factor_ref 0.0589
_reflns_number_gt 3945
_reflns_number_total 4215
_reflns_threshold_expression I>2\s(I)
_cod_data_source_file sj2378.cif
_cod_data_source_block I
_cod_depositor_comments
;
The following automatic conversions were performed:
'_symmetry_cell_setting' value 'Monoclinic' changed to 'monoclinic'
according to '/home/saulius/struct/CIF-dictionaries/cif_core.dic'
dictionary named 'cif_core.dic' version 2.4.1 from 2010-06-29.

Automatic conversion script
Id: cif_fix_enum 1527 2010-12-29 10:47:43Z saulius 

The following automatic conversions were performed:

'_symmetry_cell_setting' value 'Monoclinic' changed to 'monoclinic'
according to /home/saulius/struct/CIF-dictionaries/cif_core.dic
dictionary named 'cif_core.dic' version 2.4.1 from 2010-06-29.

Automatic conversion script
Id: cif_fix_values 1715 2011-07-08 13:25:40Z adriana 
;
_cod_original_sg_symbol_H-M 'P 21/n'
_cod_database_code 2216133
_cod_database_fobs_code 2216133

loop_
_symmetry_equiv_pos_as_xyz
'x, y, z'
'-x+1/2, y+1/2, -z+1/2'
'-x, -y, -z'
'x-1/2, -y-1/2, z-1/2'

loop_
_atom_site_type_symbol
_atom_site_label
_atom_site_fract_x
_atom_site_fract_y
_atom_site_fract_z
_atom_site_U_iso_or_equiv
_atom_site_adp_type
_atom_site_calc_flag
_atom_site_refinement_flags
_atom_site_occupancy
_atom_site_disorder_assembly
_atom_site_disorder_group
Zr Zr1 0.468663(19) 0.587021(11) 0.190854(6) 0.02628(5) Uani d . 1 . .
Cl Cl2 0.70826(7) 0.47764(4) 0.25495(2) 0.05049(12) Uani d . 1 . .
C C1 0.3455(3) 0.40828(14) 0.14762(10) 0.0497(5) Uani d . 1 . .
H H1 0.3594 0.3464 0.1746 0.060 Uiso calc R 1 . .
C C2 0.1864(3) 0.47838(17) 0.14413(9) 0.0481(4) Uani d . 1 . .
H H2 0.0729 0.4729 0.1687 0.058 Uiso calc R 1 . .
C C3 0.2207(3) 0.55795(17) 0.09870(9) 0.0483(4) Uani d . 1 . .
H H3 0.1350 0.6161 0.0868 0.058 Uiso calc R 1 . .
C C4 0.4032(3) 0.53761(16) 0.07354(8) 0.0489(5) Uani d . 1 . .
H H4 0.4630 0.5792 0.0414 0.059 Uiso calc R 1 . .
C C5 0.4828(3) 0.44500(16) 0.10407(10) 0.0498(4) Uani d . 1 . .
H H5 0.6064 0.4130 0.0967 0.060 Uiso calc R 1 . .
C C6 0.3718(3) 0.64765(16) 0.30112(9) 0.0490(4) Uani d . 1 . .
H H6 0.3965 0.6011 0.3373 0.059 Uiso calc R 1 . .
C C7 0.4989(3) 0.72725(16) 0.27985(9) 0.0445(4) Uani d . 1 . .
H H7 0.6258 0.7437 0.2987 0.053 Uiso calc R 1 . .
C C8 0.4069(3) 0.77817(14) 0.22615(9) 0.0411(4) Uani d . 1 . .
H H8 0.4596 0.8359 0.2023 0.049 Uiso calc R 1 . .
C C9 0.2244(3) 0.72982(15) 0.21356(9) 0.0422(4) Uani d . 1 . .
H H9 0.1314 0.7488 0.1795 0.051 Uiso calc R 1 . .
C C10 0.2010(3) 0.64864(16) 0.25954(10) 0.0475(4) Uani d . 1 . .
H H10 0.0902 0.6026 0.2622 0.057 Uiso calc R 1 . .
C C11 0.7008(2) 0.68241(14) 0.13947(8) 0.0381(4) Uani d . 1 . .
H H11A 0.7863 0.7152 0.1745 0.046 Uiso calc R 1 . .
H H11B 0.7824 0.6276 0.1187 0.046 Uiso calc R 1 . .
C C12 0.6661(3) 0.77161(15) 0.08869(10) 0.0462(4) Uani d . 1 . .
H H12A 0.5509 0.7527 0.0595 0.055 Uiso calc R 1 A 1
H H12B 0.6370 0.8403 0.1107 0.055 Uiso calc R 1 A 1
C C13 0.8621(6) 0.7152(3) -0.00156(19) 0.0355(9) Uani d PD 0.50 B 1
H H13 0.7675 0.6596 -0.0094 0.043 Uiso calc PR 0.50 B 1
C C14 0.8408(19) 0.7859(12) 0.0500(6) 0.036(3) Uani d PD 0.50 B 1
C C15 0.9837(9) 0.8657(5) 0.0579(3) 0.0372(12) Uani d PD 0.50 B 1
H H15 0.9716 0.9159 0.0923 0.045 Uiso calc PR 0.50 B 1
C C16 1.1410(6) 0.8770(3) 0.0198(2) 0.0313(8) Uani d PD 0.50 B 1
H H16 1.2356 0.9325 0.0278 0.038 Uiso calc PR 0.50 B 1
C C17 1.1571(6) 0.8043(4) -0.0311(2) 0.0254(8) Uani d PD 0.50 B 1
C C18 1.0171(5) 0.7236(3) -0.04151(15) 0.0328(7) Uani d PD 0.50 B 1
H H18 1.0281 0.6741 -0.0763 0.039 Uiso calc PR 0.50 B 1
O O1 1.3041(3) 0.8057(2) -0.07376(12) 0.0411(5) Uani d PD 0.50 B 1
C C19 1.4382(13) 0.8946(7) -0.0718(4) 0.0430(15) Uani d PDU 0.50 B 1
H H19A 1.3641 0.9625 -0.0746 0.064 Uiso calc PR 0.50 B 1
H H19B 1.5231 0.8896 -0.1085 0.064 Uiso calc PR 0.50 B 1
H H19C 1.5192 0.8927 -0.0311 0.064 Uiso calc PR 0.50 B 1
C C13A 0.9084(7) 0.7584(4) -0.0056(2) 0.0495(11) Uani d PD 0.50 B 2
H H13A 0.8288 0.7049 -0.0271 0.059 Uiso calc PR 0.50 B 2
C C14A 0.8482(18) 0.8024(13) 0.0515(6) 0.0327(18) Uani d PD 0.50 B 2
C C15A 0.9705(8) 0.8793(5) 0.0809(3) 0.0402(12) Uani d PD 0.50 B 2
H H15A 0.9313 0.9122 0.1197 0.048 Uiso calc PR 0.50 B 2
C C16A 1.1438(6) 0.9102(3) 0.0572(2) 0.0478(9) Uani d PD 0.50 B 2
H H16A 1.2274 0.9600 0.0803 0.057 Uiso calc PR 0.50 B 2
C C17A 1.1958(7) 0.8678(4) -0.0010(2) 0.0414(11) Uani d PD 0.50 B 2
C C18A 1.0815(8) 0.7900(5) -0.0326(3) 0.0488(16) Uani d PD 0.50 B 2
H H18A 1.1203 0.7587 -0.0719 0.059 Uiso calc PR 0.50 B 2
O O1A 1.3740(4) 0.9094(2) -0.02203(14) 0.0538(7) Uani d PD 0.50 B 2
C C19A 1.4326(19) 0.8715(9) -0.0808(5) 0.061(3) Uani d PDU 0.50 B 2
H H19D 1.4171 0.7928 -0.0825 0.091 Uiso calc PR 0.50 B 2
H H19E 1.5710 0.8901 -0.0855 0.091 Uiso calc PR 0.50 B 2
H H19F 1.3514 0.9045 -0.1162 0.091 Uiso calc PR 0.50 B 2

loop_
_atom_site_aniso_label
_atom_site_aniso_U_11
_atom_site_aniso_U_22
_atom_site_aniso_U_33
_atom_site_aniso_U_12
_atom_site_aniso_U_13
_atom_site_aniso_U_23
Zr1 0.02377(8) 0.02842(8) 0.02714(8) 0.00189(5) 0.00585(5) 0.00335(5)
Cl2 0.0438(2) 0.0560(3) 0.0516(3) 0.0183(2) 0.00319(19) 0.0185(2)
C1 0.0717(14) 0.0336(9) 0.0441(10) -0.0136(8) 0.0070(9) -0.0004(7)
C2 0.0427(9) 0.0601(12) 0.0420(9) -0.0165(9) 0.0083(7) -0.0152(8)
C3 0.0528(11) 0.0543(11) 0.0364(9) 0.0034(9) -0.0093(8) -0.0098(8)
C4 0.0732(13) 0.0477(10) 0.0268(8) -0.0117(9) 0.0131(8) -0.0037(7)
C5 0.0550(11) 0.0429(10) 0.0530(11) 0.0026(9) 0.0172(9) -0.0154(8)
C6 0.0672(12) 0.0495(10) 0.0317(8) 0.0131(9) 0.0154(8) -0.0012(7)
C7 0.0359(8) 0.0531(10) 0.0440(9) 0.0009(8) -0.0028(7) -0.0168(8)
C8 0.0454(9) 0.0318(8) 0.0471(9) -0.0001(7) 0.0108(7) -0.0060(7)
C9 0.0347(8) 0.0442(9) 0.0474(9) 0.0124(7) -0.0010(7) -0.0114(8)
C10 0.0386(9) 0.0468(10) 0.0596(11) -0.0075(8) 0.0246(8) -0.0179(9)
C11 0.0266(7) 0.0433(9) 0.0453(9) 0.0009(6) 0.0086(6) 0.0112(7)
C12 0.0313(8) 0.0430(9) 0.0653(12) 0.0007(7) 0.0114(8) 0.0188(9)
C13 0.0319(19) 0.041(2) 0.0337(17) -0.0203(16) 0.0040(13) -0.0003(17)
C14 0.032(4) 0.035(4) 0.038(4) -0.007(3) -0.007(3) 0.014(2)
C15 0.045(2) 0.032(2) 0.036(3) 0.0011(17) 0.014(2) -0.006(2)
C16 0.034(2) 0.0268(16) 0.033(3) -0.0097(15) 0.0089(16) -0.0079(17)
C17 0.026(2) 0.0254(16) 0.0252(16) -0.0052(17) 0.0027(17) 0.0009(13)
C18 0.0356(17) 0.0353(16) 0.0279(15) -0.0214(14) 0.0042(12) -0.0070(12)
O1 0.0364(12) 0.0470(13) 0.0417(12) -0.0142(11) 0.0195(10) -0.0041(10)
C19 0.033(2) 0.048(3) 0.050(3) -0.015(2) 0.015(2) 0.010(3)
C13A 0.048(3) 0.054(3) 0.046(2) -0.014(2) -0.010(2) 0.006(2)
C14A 0.029(4) 0.034(4) 0.036(4) 0.003(2) 0.011(2) 0.011(2)
C15A 0.038(2) 0.038(3) 0.046(3) -0.0049(17) 0.015(2) 0.000(2)
C16A 0.045(2) 0.051(2) 0.049(2) -0.0112(17) 0.0115(18) -0.0041(19)
C17A 0.043(3) 0.046(2) 0.036(3) 0.005(2) 0.0075(18) 0.007(2)
C18A 0.046(3) 0.070(4) 0.031(2) 0.006(3) 0.004(3) 0.005(2)
O1A 0.0480(16) 0.0639(18) 0.0509(16) -0.0081(13) 0.0136(13) 0.0004(13)
C19A 0.060(4) 0.066(5) 0.057(4) 0.001(3) 0.013(3) -0.004(3)

loop_
_atom_type_symbol
_atom_type_description
_atom_type_scat_dispersion_real
_atom_type_scat_dispersion_imag
_atom_type_scat_source
C C 0.0033 0.0016 'International Tables Vol C Tables 4.2.6.8 and 6.1.1.4'
H H 0.0000 0.0000 'International Tables Vol C Tables 4.2.6.8 and 6.1.1.4'
O O 0.0106 0.0060 'International Tables Vol C Tables 4.2.6.8 and 6.1.1.4'
Cl Cl 0.1484 0.1585 'International Tables Vol C Tables 4.2.6.8 and 6.1.1.4'
Zr Zr -2.9673 0.5597 'International Tables Vol C Tables 4.2.6.8 and 6.1.1.4'

loop_
_geom_angle_atom_site_label_1
_geom_angle_atom_site_label_2
_geom_angle_atom_site_label_3
_geom_angle
C11 Zr1 Cl2 94.56(4)
C11 Zr1 C9 101.96(6)
Cl2 Zr1 C9 136.25(4)
C11 Zr1 C10 130.85(6)
Cl2 Zr1 C10 110.37(5)
C9 Zr1 C10 32.60(7)
C11 Zr1 C2 129.64(6)
Cl2 Zr1 C2 112.71(5)
C9 Zr1 C2 86.98(6)
C10 Zr1 C2 79.21(6)
C11 Zr1 C3 100.19(7)
Cl2 Zr1 C3 137.12(5)
C9 Zr1 C3 79.37(6)
C10 Zr1 C3 89.58(7)
C2 Zr1 C3 32.30(7)
C11 Zr1 C1 121.13(7)
Cl2 Zr1 C1 84.49(5)
C9 Zr1 C1 118.63(7)
C10 Zr1 C1 103.40(7)
C2 Zr1 C1 32.15(7)
C3 Zr1 C1 53.46(7)
C11 Zr1 C4 76.60(7)
Cl2 Zr1 C4 117.56(5)
C9 Zr1 C4 105.65(7)
C10 Zr1 C4 121.81(7)
C2 Zr1 C4 53.49(6)
C3 Zr1 C4 32.35(7)
C1 Zr1 C4 53.53(6)
C11 Zr1 C5 88.61(7)
Cl2 Zr1 C5 86.99(5)
C9 Zr1 C5 133.07(7)
C10 Zr1 C5 132.67(7)
C2 Zr1 C5 53.65(6)
C3 Zr1 C5 53.71(7)
C1 Zr1 C5 32.52(7)
C4 Zr1 C5 32.39(7)
C11 Zr1 C8 77.25(6)
Cl2 Zr1 C8 118.69(5)
C9 Zr1 C8 32.23(6)
C10 Zr1 C8 53.71(6)
C2 Zr1 C8 118.74(7)
C3 Zr1 C8 103.82(6)
C1 Zr1 C8 150.75(7)
C4 Zr1 C8 118.94(6)
C5 Zr1 C8 151.21(7)
C11 Zr1 C6 119.27(7)
Cl2 Zr1 C6 82.92(5)
C9 Zr1 C6 53.63(6)
C10 Zr1 C6 32.60(7)
C2 Zr1 C6 105.96(7)
C3 Zr1 C6 122.08(7)
C1 Zr1 C6 118.97(7)
C4 Zr1 C6 154.39(7)
C5 Zr1 C6 150.92(7)
C8 Zr1 C6 53.29(6)
C11 Zr1 C7 87.24(7)
Cl2 Zr1 C7 87.85(5)
C9 Zr1 C7 53.38(6)
C10 Zr1 C7 53.72(6)
C2 Zr1 C7 132.91(6)
C3 Zr1 C7 132.57(6)
C1 Zr1 C7 151.06(7)
C4 Zr1 C7 150.49(7)
C5 Zr1 C7 173.10(6)
C8 Zr1 C7 32.06(6)
C6 Zr1 C7 32.17(7)
C2 C1 C5 108.02(17)
C2 C1 Zr1 73.24(10)
C5 C1 Zr1 73.86(10)
C2 C1 H1 126.0
C5 C1 H1 126.0
Zr1 C1 H1 118.8
C1 C2 C3 108.57(17)
C1 C2 Zr1 74.60(11)
C3 C2 Zr1 73.96(11)
C1 C2 H2 125.7
C3 C2 H2 125.7
Zr1 C2 H2 117.7
C2 C3 C4 108.06(18)
C2 C3 Zr1 73.74(10)
C4 C3 Zr1 74.43(11)
C2 C3 H3 126.0
C4 C3 H3 126.0
Zr1 C3 H3 117.8
C3 C4 C5 108.05(17)
C3 C4 Zr1 73.22(10)
C5 C4 Zr1 73.90(10)
C3 C4 H4 126.0
C5 C4 H4 126.0
Zr1 C4 H4 118.8
C4 C5 C1 107.29(18)
C4 C5 Zr1 73.71(10)
C1 C5 Zr1 73.62(10)
C4 C5 H5 126.4
C1 C5 H5 126.4
Zr1 C5 H5 118.3
C7 C6 C10 107.89(17)
C7 C6 Zr1 74.25(10)
C10 C6 Zr1 72.56(10)
C7 C6 H6 126.1
C10 C6 H6 126.1
Zr1 C6 H6 119.0
C8 C7 C6 108.07(16)
C8 C7 Zr1 73.60(10)
C6 C7 Zr1 73.59(10)
C8 C7 H7 126.0
C6 C7 H7 126.0
Zr1 C7 H7 118.7
C9 C8 C7 108.14(16)
C9 C8 Zr1 72.74(10)
C7 C8 Zr1 74.34(10)
C9 C8 H8 125.9
C7 C8 H8 125.9
Zr1 C8 H8 118.9
C8 C9 C10 108.50(16)
C8 C9 Zr1 75.03(10)
C10 C9 Zr1 73.73(10)
C8 C9 H9 125.7
C10 C9 H9 125.7
Zr1 C9 H9 117.4
C9 C10 C6 107.40(17)
C9 C10 Zr1 73.67(10)
C6 C10 Zr1 74.84(10)
C9 C10 H10 126.3
C6 C10 H10 126.3
Zr1 C10 H10 117.3
C12 C11 Zr1 127.38(11)
C12 C11 H11A 105.5
Zr1 C11 H11A 105.5
C12 C11 H11B 105.5
Zr1 C11 H11B 105.5
H11A C11 H11B 106.0
C14 C12 C11 111.0(8)
C11 C12 C14A 114.9(8)
C14 C12 H12A 109.4
C11 C12 H12A 109.4
C14A C12 H12A 112.8
C14 C12 H12B 109.4
C11 C12 H12B 109.4
C14A C12 H12B 101.7
H12A C12 H12B 108.0
C18 C13 C14 121.7(5)
C18 C13 H13 119.2
C14 C13 H13 119.2
C15 C14 C13 115.8(7)
C15 C14 C12 126.8(5)
C13 C14 C12 117.3(6)
C16 C15 C14 124.6(5)
C16 C15 H15 117.7
C14 C15 H15 117.7
C15 C16 C17 117.7(4)
C15 C16 H16 121.2
C17 C16 H16 121.2
O1 C17 C18 115.4(4)
O1 C17 C16 124.7(4)
C18 C17 C16 119.9(4)
C13 C18 C17 120.2(3)
C13 C18 H18 119.9
C17 C18 H18 119.9
C17 O1 C19 118.7(4)
C14A C13A C18A 122.1(5)
C14A C13A H13A 119.0
C18A C13A H13A 119.0
C13A C14A C15A 116.5(6)
C13A C14A C12 127.8(6)
C15A C14A C12 115.7(5)
C16A C15A C14A 123.3(5)
C16A C15A H15A 118.3
C14A C15A H15A 118.3
C15A C16A C17A 118.7(4)
C15A C16A H16A 120.7
C17A C16A H16A 120.7
C16A C17A C18A 120.9(4)
C16A C17A O1A 113.4(4)
C18A C17A O1A 125.7(4)
C17A C18A C13A 118.5(5)
C17A C18A H18A 120.8
C13A C18A H18A 120.8
C19A O1A C17A 116.3(6)
O1A C19A H19D 109.5
O1A C19A H19E 109.5
H19D C19A H19E 109.5
O1A C19A H19F 109.5
H19D C19A H19F 109.5
H19E C19A H19F 109.5

loop_
_geom_bond_atom_site_label_1
_geom_bond_atom_site_label_2
_geom_bond_distance
Zr1 C11 2.2816(15)
Zr1 Cl2 2.4508(5)
Zr1 C9 2.4897(16)
Zr1 C10 2.4905(16)
Zr1 C2 2.4958(18)
Zr1 C3 2.4985(18)
Zr1 C1 2.5130(18)
Zr1 C4 2.5138(17)
Zr1 C5 2.5161(18)
Zr1 C8 2.5187(17)
Zr1 C6 2.5197(17)
Zr1 C7 2.5281(17)
C1 C2 1.387(3)
C1 C5 1.408(3)
C1 H1 0.9500
C2 C3 1.389(3)
C2 H2 0.9500
C3 C4 1.396(3)
C3 H3 0.9500
C4 C5 1.403(3)
C4 H4 0.9500
C5 H5 0.9500
C6 C7 1.398(3)
C6 C10 1.407(3)
C6 H6 0.9500
C7 C8 1.394(3)
C7 H7 0.9500
C8 C9 1.390(3)
C8 H8 0.9500
C9 C10 1.398(3)
C9 H9 0.9500
C10 H10 0.9500
C11 C12 1.532(2)
C11 H11A 0.9900
C11 H11B 0.9900
C12 C14 1.480(9)
C12 C14A 1.542(8)
C12 H12A 0.9900
C12 H12B 0.9900
C13 C18 1.379(4)
C13 C14 1.392(6)
C13 H13 0.9500
C14 C15 1.390(6)
C15 C16 1.371(5)
C15 H15 0.9500
C16 C17 1.392(5)
C16 H16 0.9500
C17 O1 1.370(5)
C17 C18 1.390(4)
C18 H18 0.9500
O1 C19 1.430(8)
C19 H19A 0.9800
C19 H19B 0.9800
C19 H19C 0.9800
C13A C14A 1.382(6)
C13A C18A 1.387(6)
C13A H13A 0.9500
C14A C15A 1.383(6)
C15A C16A 1.357(5)
C15A H15A 0.9500
C16A C17A 1.375(5)
C16A H16A 0.9500
C17A C18A 1.379(6)
C17A O1A 1.409(5)
C18A H18A 0.9500
O1A C19A 1.382(10)
C19A H19D 0.9800
C19A H19E 0.9800
C19A H19F 0.9800

loop_
_geom_torsion_atom_site_label_1
_geom_torsion_atom_site_label_2
_geom_torsion_atom_site_label_3
_geom_torsion_atom_site_label_4
_geom_torsion
C11 Zr1 C1 C2 -116.08(12)
Cl2 Zr1 C1 C2 151.90(11)
C9 Zr1 C1 C2 11.17(14)
C10 Zr1 C1 C2 42.23(13)
C3 Zr1 C1 C2 -37.06(11)
C4 Zr1 C1 C2 -77.61(13)
C5 Zr1 C1 C2 -115.06(18)
C8 Zr1 C1 C2 7.3(2)
C6 Zr1 C1 C2 73.14(13)
C7 Zr1 C1 C2 76.52(18)
C11 Zr1 C1 C5 -1.03(16)
Cl2 Zr1 C1 C5 -93.04(13)
C9 Zr1 C1 C5 126.23(13)
C10 Zr1 C1 C5 157.29(13)
C2 Zr1 C1 C5 115.06(18)
C3 Zr1 C1 C5 78.00(14)
C4 Zr1 C1 C5 37.45(12)
C8 Zr1 C1 C5 122.38(15)
C6 Zr1 C1 C5 -171.80(12)
C7 Zr1 C1 C5 -168.42(13)
C5 C1 C2 C3 0.5(2)
Zr1 C1 C2 C3 66.74(13)
C5 C1 C2 Zr1 -66.22(14)
C11 Zr1 C2 C1 86.76(14)
Cl2 Zr1 C2 C1 -30.54(12)
C9 Zr1 C2 C1 -170.19(12)
C10 Zr1 C2 C1 -138.27(13)
C3 Zr1 C2 C1 115.02(17)
C4 Zr1 C2 C1 77.77(12)
C5 Zr1 C2 C1 37.20(11)
C8 Zr1 C2 C1 -175.93(11)
C6 Zr1 C2 C1 -119.44(12)
C7 Zr1 C2 C1 -140.02(12)
C11 Zr1 C2 C3 -28.26(15)
Cl2 Zr1 C2 C3 -145.56(11)
C9 Zr1 C2 C3 74.79(12)
C10 Zr1 C2 C3 106.71(13)
C1 Zr1 C2 C3 -115.02(17)
C4 Zr1 C2 C3 -37.25(12)
C5 Zr1 C2 C3 -77.82(13)
C8 Zr1 C2 C3 69.05(13)
C6 Zr1 C2 C3 125.54(12)
C7 Zr1 C2 C3 104.96(13)
C1 C2 C3 C4 -0.1(2)
Zr1 C2 C3 C4 67.09(13)
C1 C2 C3 Zr1 -67.17(13)
C11 Zr1 C3 C2 158.26(12)
Cl2 Zr1 C3 C2 50.06(14)
C9 Zr1 C3 C2 -101.35(13)
C10 Zr1 C3 C2 -70.20(12)
C1 Zr1 C3 C2 36.89(12)
C4 Zr1 C3 C2 114.62(18)
C5 Zr1 C3 C2 77.61(13)
C8 Zr1 C3 C2 -122.51(12)
C6 Zr1 C3 C2 -67.41(14)
C7 Zr1 C3 C2 -106.08(13)
C11 Zr1 C3 C4 43.64(13)
Cl2 Zr1 C3 C4 -64.56(14)
C9 Zr1 C3 C4 144.04(13)
C10 Zr1 C3 C4 175.19(13)
C2 Zr1 C3 C4 -114.62(18)
C1 Zr1 C3 C4 -77.73(13)
C5 Zr1 C3 C4 -37.01(12)
C8 Zr1 C3 C4 122.88(12)
C6 Zr1 C3 C4 177.97(11)
C7 Zr1 C3 C4 139.31(12)
C2 C3 C4 C5 -0.4(2)
Zr1 C3 C4 C5 66.24(14)
C2 C3 C4 Zr1 -66.64(13)
C11 Zr1 C4 C3 -135.71(13)
Cl2 Zr1 C4 C3 136.12(11)
C9 Zr1 C4 C3 -36.83(13)
C10 Zr1 C4 C3 -5.67(15)
C2 Zr1 C4 C3 37.18(12)
C1 Zr1 C4 C3 77.48(13)
C5 Zr1 C4 C3 115.08(18)
C8 Zr1 C4 C3 -68.73(13)
C6 Zr1 C4 C3 -4.0(2)
C7 Zr1 C4 C3 -77.13(17)
C11 Zr1 C4 C5 109.21(13)
Cl2 Zr1 C4 C5 21.04(13)
C9 Zr1 C4 C5 -151.91(12)
C10 Zr1 C4 C5 -120.75(13)
C2 Zr1 C4 C5 -77.90(13)
C3 Zr1 C4 C5 -115.08(18)
C1 Zr1 C4 C5 -37.60(12)
C8 Zr1 C4 C5 176.19(11)
C6 Zr1 C4 C5 -119.06(17)
C7 Zr1 C4 C5 167.79(12)
C3 C4 C5 C1 0.7(2)
Zr1 C4 C5 C1 66.51(14)
C3 C4 C5 Zr1 -65.79(13)
C2 C1 C5 C4 -0.8(2)
Zr1 C1 C5 C4 -66.57(13)
C2 C1 C5 Zr1 65.81(13)
C11 Zr1 C5 C4 -66.77(12)
Cl2 Zr1 C5 C4 -161.41(12)
C9 Zr1 C5 C4 38.37(16)
C10 Zr1 C5 C4 83.40(15)
C2 Zr1 C5 C4 77.35(13)
C3 Zr1 C5 C4 36.96(12)
C1 Zr1 C5 C4 114.11(19)
C8 Zr1 C5 C4 -6.9(2)
C6 Zr1 C5 C4 128.99(15)
C11 Zr1 C5 C1 179.12(13)
Cl2 Zr1 C5 C1 84.48(13)
C9 Zr1 C5 C1 -75.75(16)
C10 Zr1 C5 C1 -30.72(17)
C2 Zr1 C5 C1 -36.77(13)
C3 Zr1 C5 C1 -77.15(14)
C4 Zr1 C5 C1 -114.11(19)
C8 Zr1 C5 C1 -121.05(15)
C6 Zr1 C5 C1 14.9(2)
C11 Zr1 C6 C7 5.98(14)
Cl2 Zr1 C6 C7 97.26(11)
C9 Zr1 C6 C7 -77.26(12)
C10 Zr1 C6 C7 -115.04(17)
C2 Zr1 C6 C7 -151.08(12)
C3 Zr1 C6 C7 -120.21(12)
C1 Zr1 C6 C7 176.93(11)
C4 Zr1 C6 C7 -117.70(16)
C5 Zr1 C6 C7 167.85(13)
C8 Zr1 C6 C7 -36.85(11)
C11 Zr1 C6 C10 121.02(12)
Cl2 Zr1 C6 C10 -147.71(12)
C9 Zr1 C6 C10 37.78(11)
C2 Zr1 C6 C10 -36.05(13)
C3 Zr1 C6 C10 -5.18(15)
C1 Zr1 C6 C10 -68.04(14)
C4 Zr1 C6 C10 -2.7(2)
C5 Zr1 C6 C10 -77.11(18)
C8 Zr1 C6 C10 78.19(12)
C7 Zr1 C6 C10 115.04(17)
C10 C6 C7 C8 0.8(2)
Zr1 C6 C7 C8 66.07(12)
C10 C6 C7 Zr1 -65.27(12)
C11 Zr1 C7 C8 70.15(11)
Cl2 Zr1 C7 C8 164.83(10)
C9 Zr1 C7 C8 -36.96(11)
C10 Zr1 C7 C8 -77.80(12)
C2 Zr1 C7 C8 -75.67(14)
C3 Zr1 C7 C8 -31.16(15)
C1 Zr1 C7 C8 -120.63(16)
C4 Zr1 C7 C8 13.94(19)
C6 Zr1 C7 C8 -115.07(16)
C11 Zr1 C7 C6 -174.78(12)
Cl2 Zr1 C7 C6 -80.10(11)
C9 Zr1 C7 C6 78.11(12)
C10 Zr1 C7 C6 37.27(12)
C2 Zr1 C7 C6 39.40(15)
C3 Zr1 C7 C6 83.90(14)
C1 Zr1 C7 C6 -5.6(2)
C4 Zr1 C7 C6 129.01(15)
C8 Zr1 C7 C6 115.07(16)
C6 C7 C8 C9 -0.6(2)
Zr1 C7 C8 C9 65.41(12)
C6 C7 C8 Zr1 -66.06(13)
C11 Zr1 C8 C9 139.23(12)
Cl2 Zr1 C8 C9 -132.54(10)
C10 Zr1 C8 C9 -37.34(11)
C2 Zr1 C8 C9 10.78(13)
C3 Zr1 C8 C9 41.70(12)
C1 Zr1 C8 C9 6.34(19)
C4 Zr1 C8 C9 72.60(13)
C5 Zr1 C8 C9 76.84(17)
C6 Zr1 C8 C9 -78.21(12)
C7 Zr1 C8 C9 -115.19(16)
C11 Zr1 C8 C7 -105.58(11)
Cl2 Zr1 C8 C7 -17.35(12)
C9 Zr1 C8 C7 115.19(16)
C10 Zr1 C8 C7 77.85(12)
C2 Zr1 C8 C7 125.97(11)
C3 Zr1 C8 C7 156.89(11)
C1 Zr1 C8 C7 121.53(14)
C4 Zr1 C8 C7 -172.21(11)
C5 Zr1 C8 C7 -167.97(13)
C6 Zr1 C8 C7 36.98(11)
C7 C8 C9 C10 0.25(19)
Zr1 C8 C9 C10 66.72(12)
C7 C8 C9 Zr1 -66.47(12)
C11 Zr1 C9 C8 -40.62(12)
Cl2 Zr1 C9 C8 69.19(13)
C10 Zr1 C9 C8 114.85(16)
C2 Zr1 C9 C8 -170.55(12)
C3 Zr1 C9 C8 -138.91(12)
C1 Zr1 C9 C8 -176.48(11)
C4 Zr1 C9 C8 -119.86(11)
C5 Zr1 C9 C8 -140.06(11)
C6 Zr1 C9 C8 77.07(12)
C7 Zr1 C9 C8 36.76(11)
C11 Zr1 C9 C10 -155.46(11)
Cl2 Zr1 C9 C10 -45.66(13)
C2 Zr1 C9 C10 74.61(12)
C3 Zr1 C9 C10 106.25(12)
C1 Zr1 C9 C10 68.68(12)
C4 Zr1 C9 C10 125.29(11)
C5 Zr1 C9 C10 105.09(13)
C8 Zr1 C9 C10 -114.85(16)
C6 Zr1 C9 C10 -37.78(11)
C7 Zr1 C9 C10 -78.09(12)
C8 C9 C10 C6 0.24(19)
Zr1 C9 C10 C6 67.83(12)
C8 C9 C10 Zr1 -67.58(12)
C7 C6 C10 C9 -0.6(2)
Zr1 C6 C10 C9 -67.03(12)
C7 C6 C10 Zr1 66.39(12)
C11 Zr1 C10 C9 32.48(15)
Cl2 Zr1 C10 C9 148.16(10)
C2 Zr1 C10 C9 -101.45(12)
C3 Zr1 C10 C9 -70.67(12)
C1 Zr1 C10 C9 -122.80(11)
C4 Zr1 C10 C9 -67.64(12)
C5 Zr1 C10 C9 -106.41(12)
C8 Zr1 C10 C9 36.90(10)
C6 Zr1 C10 C9 113.72(16)
C7 Zr1 C10 C9 76.96(12)
C11 Zr1 C10 C6 -81.23(14)
Cl2 Zr1 C10 C6 34.44(12)
C9 Zr1 C10 C6 -113.72(16)
C2 Zr1 C10 C6 144.83(13)
C3 Zr1 C10 C6 175.62(13)
C1 Zr1 C10 C6 123.48(12)
C4 Zr1 C10 C6 178.65(11)
C5 Zr1 C10 C6 139.88(12)
C8 Zr1 C10 C6 -76.82(12)
C7 Zr1 C10 C6 -36.75(11)
Cl2 Zr1 C11 C12 179.89(16)
C9 Zr1 C11 C12 -40.86(18)
C10 Zr1 C11 C12 -58.06(19)
C2 Zr1 C11 C12 55.21(19)
C3 Zr1 C11 C12 40.31(18)
C1 Zr1 C11 C12 93.57(17)
C4 Zr1 C11 C12 62.62(17)
C5 Zr1 C11 C12 93.02(17)
C8 Zr1 C11 C12 -61.71(17)
C6 Zr1 C11 C12 -95.68(17)
C7 Zr1 C11 C12 -92.50(17)
Zr1 C11 C12 C14 -159.3(3)
Zr1 C11 C12 C14A -166.5(3)
C18 C13 C14 C15 1(2)
C18 C13 C14 C12 178.3(9)
C11 C12 C14 C15 -100.5(17)
C14A C12 C14 C15 22(9)
C11 C12 C14 C13 82.1(14)
C14A C12 C14 C13 -156(12)
C13 C14 C15 C16 -1(2)
C12 C14 C15 C16 -178.5(11)
C14 C15 C16 C17 0.9(14)
C15 C16 C17 O1 179.3(5)
C15 C16 C17 C18 -0.3(7)
C14 C13 C18 C17 -0.1(12)
O1 C17 C18 C13 -179.7(4)
C16 C17 C18 C13 -0.1(7)
C18 C17 O1 C19 171.6(6)
C16 C17 O1 C19 -8.0(8)
C18A C13A C14A C15A 0(2)
C18A C13A C14A C12 -176.8(12)
C14 C12 C14A C13A 29(9)
C11 C12 C14A C13A 90.0(18)
C14 C12 C14A C15A -147(12)
C11 C12 C14A C15A -86.3(15)
C13A C14A C15A C16A -2(2)
C12 C14A C15A C16A 175.2(9)
C14A C15A C16A C17A 4.0(14)
C15A C16A C17A C18A -4.4(8)
C15A C16A C17A O1A 177.3(5)
C16A C17A C18A C13A 2.5(8)
O1A C17A C18A C13A -179.4(5)
C14A C13A C18A C17A 0.0(14)
C16A C17A O1A C19A -178.9(7)
C18A C17A O1A C19A 3.0(9)
